data_2217711
loop_
_publ_author_name
'Lehmler, Hans-Joachim'
'Parkin, Sean'

_publ_section_title
;
 5-Fluoro-1-(pentanoyl)pyrimidine-2,4(1<i>H</i>,3<i>H</i>)-dione
;
_journal_coeditor_code AT2544
_journal_issue 3
_journal_name_full 'Acta Crystallographica Section E'
_journal_page_first o617
_journal_paper_doi 10.1107/S1600536808004418
_journal_volume 64
_journal_year 2008
_chemical_formula_iupac 'C9 H11 F N2 O3'
_chemical_formula_moiety 'C9 H11 F N2 O3'
_chemical_formula_sum 'C9 H11 F N2 O3'
_chemical_formula_weight 214.20
_chemical_name_systematic
;
5-Fluoro-1-(pentanoyl)pyrimidine-2,4(1H,3H)-dione
;
_space_group_IT_number 2
_symmetry_cell_setting triclinic
_symmetry_space_group_name_Hall '-P 1'
_symmetry_space_group_name_H-M 'P -1'
_atom_sites_solution_hydrogens geom
_atom_sites_solution_primary direct
_atom_sites_solution_secondary difmap
_audit_creation_method SHELXL97
_cell_angle_alpha 96.000(3)
_cell_angle_beta 100.957(3)
_cell_angle_gamma 105.539(3)
_cell_formula_units_Z 2
_cell_length_a 5.3165(2)
_cell_length_b 9.3986(4)
_cell_length_c 10.1895(5)
_cell_measurement_reflns_used 6994
_cell_measurement_temperature 87.8(2)
_cell_measurement_theta_max 27.48
_cell_measurement_theta_min 1.00
_cell_volume 475.04(4)
_computing_cell_refinement 'SCALEPACK (Otwinowski & Minor, 1997)'
_computing_data_collection 'COLLECT (Nonius, 1998)'
_computing_data_reduction 'DENZO-SMN (Otwinowski & Minor, 1997)'
_computing_molecular_graphics 'XP in SHELXTL (Sheldrick, 2008)'
_computing_publication_material
;
SHELXL97 (Sheldrick, 2008) and local procedures
;
_computing_structure_refinement 'SHELXL97 (Sheldrick, 2008)'
_computing_structure_solution 'SHELXS97 (Sheldrick, 2008)'
_diffrn_ambient_temperature 87.8(2)
_diffrn_detector_area_resol_mean 18
_diffrn_measured_fraction_theta_full 0.998
_diffrn_measured_fraction_theta_max 0.998
_diffrn_measurement_device_type 'Nonius KappaCCD'
_diffrn_measurement_method '\w scans at fixed \c = 55\%'
_diffrn_radiation_monochromator graphite
_diffrn_radiation_source 'fine-focus sealed tube'
_diffrn_radiation_type MoK\a
_diffrn_radiation_wavelength 0.71073
_diffrn_reflns_av_R_equivalents 0.0370
_diffrn_reflns_av_sigmaI/netI 0.0580
_diffrn_reflns_limit_h_max 6
_diffrn_reflns_limit_h_min -6
_diffrn_reflns_limit_k_max 12
_diffrn_reflns_limit_k_min -12
_diffrn_reflns_limit_l_max 13
_diffrn_reflns_limit_l_min -13
_diffrn_reflns_number 12409
_diffrn_reflns_theta_full 27.49
_diffrn_reflns_theta_max 27.49
_diffrn_reflns_theta_min 2.06
_diffrn_standards_number 0
_exptl_absorpt_coefficient_mu 0.126
_exptl_absorpt_correction_T_max 0.996
_exptl_absorpt_correction_T_min 0.963
_exptl_absorpt_correction_type multi-scan
_exptl_absorpt_process_details '(SCALEPACK; Otwinowski & Minor, 1997)'
_exptl_crystal_colour colourless
_exptl_crystal_density_diffrn 1.497
_exptl_crystal_density_method 'not measured'
_exptl_crystal_description 'irregular plate'
_exptl_crystal_F_000 224
_exptl_crystal_size_max 0.30
_exptl_crystal_size_mid 0.30
_exptl_crystal_size_min 0.03
_refine_diff_density_max 0.234
_refine_diff_density_min -0.238
_refine_ls_extinction_method none
_refine_ls_goodness_of_fit_ref 1.020
_refine_ls_hydrogen_treatment constr
_refine_ls_matrix_type full
_refine_ls_number_parameters 137
_refine_ls_number_reflns 2167
_refine_ls_number_restraints 0
_refine_ls_restrained_S_all 1.020
_refine_ls_R_factor_all 0.0669
_refine_ls_R_factor_gt 0.0471
_refine_ls_shift/su_max 0.000
_refine_ls_shift/su_mean 0.000
_refine_ls_structure_factor_coef Fsqd
_refine_ls_weighting_details 'calc w = 1/[\s^2^(Fo^2^)+(0.0269P)^2^+0.2309P] where P=(Fo^2^+2Fc^2^)/3'
_refine_ls_weighting_scheme calc
_refine_ls_wR_factor_gt 0.0866
_refine_ls_wR_factor_ref 0.0918
_reflns_number_gt 1727
_reflns_number_total 2167
_reflns_threshold_expression I>2\s(I)
_cod_data_source_file at2544.cif
_cod_data_source_block I
_cod_database_code 2217711
_cod_database_fobs_code 2217711

loop_
_symmetry_equiv_pos_as_xyz
'x, y, z'
'-x, -y, -z'

loop_
_atom_site_type_symbol
_atom_site_label
_atom_site_fract_x
_atom_site_fract_y
_atom_site_fract_z
_atom_site_U_iso_or_equiv
_atom_site_adp_type
_atom_site_calc_flag
_atom_site_refinement_flags
_atom_site_occupancy
N N1 0.4196(2) 0.37039(13) 0.62262(12) 0.0131(3) Uani d . 1
O O2 0.7435(2) 0.24634(12) 0.65488(10) 0.0208(3) Uani d . 1
C C2 0.6455(3) 0.33911(17) 0.69638(15) 0.0146(3) Uani d . 1
N N3 0.7532(2) 0.42493(13) 0.82378(12) 0.0149(3) Uani d . 1
H H3 0.8913 0.4049 0.8723 0.018 Uiso calc R 1
O O4 0.7890(2) 0.60838(12) 0.99779(10) 0.0176(3) Uani d . 1
C C4 0.6725(3) 0.53737(16) 0.88432(15) 0.0148(3) Uani d . 1
F F5 0.34305(17) 0.66618(10) 0.85412(8) 0.0198(2) Uani d . 1
C C5 0.4391(3) 0.56025(16) 0.80080(15) 0.0142(3) Uani d . 1
C C6 0.3224(3) 0.48168(16) 0.67833(14) 0.0135(3) Uani d . 1
H H6 0.1698 0.5013 0.6273 0.016 Uiso calc R 1
O O7 0.1183(2) 0.35259(12) 0.42664(10) 0.0189(3) Uani d . 1
C C7 0.2850(3) 0.30070(16) 0.48388(15) 0.0139(3) Uani d . 1
C C8 0.3615(3) 0.17280(17) 0.41877(15) 0.0162(3) Uani d . 1
H H8A 0.3494 0.0949 0.4775 0.019 Uiso calc R 1
H H8B 0.5500 0.2088 0.4108 0.019 Uiso calc R 1
C C9 0.1823(3) 0.10375(17) 0.27854(15) 0.0170(3) Uani d . 1
H H9A 0.1644 0.1853 0.2267 0.020 Uiso calc R 1
H H9B 0.2710 0.0418 0.2302 0.020 Uiso calc R 1
C C10 -0.0962(3) 0.00735(17) 0.28048(16) 0.0192(4) Uani d . 1
H H10A -0.1828 0.0668 0.3330 0.023 Uiso calc R 1
H H10B -0.0809 -0.0788 0.3262 0.023 Uiso calc R 1
C C11 -0.2706(3) -0.0500(2) 0.13778(17) 0.0266(4) Uani d . 1
H H11A -0.2890 0.0351 0.0929 0.040 Uiso calc R 1
H H11B -0.4482 -0.1117 0.1427 0.040 Uiso calc R 1
H H11C -0.1868 -0.1103 0.0860 0.040 Uiso calc R 1

loop_
_atom_site_aniso_label
_atom_site_aniso_U_11
_atom_site_aniso_U_22
_atom_site_aniso_U_33
_atom_site_aniso_U_12
_atom_site_aniso_U_13
_atom_site_aniso_U_23
N1 0.0116(6) 0.0140(6) 0.0139(6) 0.0054(5) 0.0013(5) 0.0013(5)
O2 0.0197(6) 0.0233(6) 0.0206(6) 0.0133(5) -0.0006(5) -0.0007(5)
C2 0.0119(7) 0.0156(8) 0.0167(8) 0.0044(6) 0.0029(6) 0.0047(6)
N3 0.0117(6) 0.0165(7) 0.0155(7) 0.0060(5) -0.0016(5) 0.0023(5)
O4 0.0164(6) 0.0196(6) 0.0153(6) 0.0061(5) 0.0002(4) 0.0007(5)
C4 0.0141(8) 0.0139(8) 0.0170(8) 0.0031(6) 0.0050(6) 0.0047(6)
F5 0.0199(5) 0.0208(5) 0.0193(5) 0.0116(4) 0.0009(4) -0.0027(4)
C5 0.0142(7) 0.0139(8) 0.0170(8) 0.0069(6) 0.0049(6) 0.0033(6)
C6 0.0106(7) 0.0152(8) 0.0166(8) 0.0062(6) 0.0037(6) 0.0043(6)
O7 0.0197(6) 0.0210(6) 0.0163(6) 0.0108(5) -0.0009(5) 0.0011(5)
C7 0.0115(7) 0.0153(8) 0.0149(7) 0.0030(6) 0.0035(6) 0.0036(6)
C8 0.0159(8) 0.0166(8) 0.0172(8) 0.0066(6) 0.0035(6) 0.0037(6)
C9 0.0175(8) 0.0176(8) 0.0156(8) 0.0064(7) 0.0026(6) -0.0006(6)
C10 0.0189(8) 0.0175(8) 0.0219(8) 0.0066(7) 0.0051(7) 0.0029(7)
C11 0.0242(9) 0.0236(9) 0.0270(9) 0.0045(7) 0.0013(7) -0.0024(7)

loop_
_atom_type_symbol
_atom_type_description
_atom_type_scat_dispersion_real
_atom_type_scat_dispersion_imag
_atom_type_scat_source
C C 0.0033 0.0016 'International Tables Vol C Tables 4.2.6.8 and 6.1.1.4'
H H 0.0000 0.0000 'International Tables Vol C Tables 4.2.6.8 and 6.1.1.4'
N N 0.0061 0.0033 'International Tables Vol C Tables 4.2.6.8 and 6.1.1.4'
O O 0.0106 0.0060 'International Tables Vol C Tables 4.2.6.8 and 6.1.1.4'
F F 0.0171 0.0103 'International Tables Vol C Tables 4.2.6.8 and 6.1.1.4'

loop_
_geom_angle_atom_site_label_1
_geom_angle_atom_site_label_2
_geom_angle_atom_site_label_3
_geom_angle
C6 N1 C2 120.42(12)
C6 N1 C7 115.53(12)
C2 N1 C7 123.89(12)
O2 C2 N3 121.00(13)
O2 C2 N1 124.45(13)
N3 C2 N1 114.55(13)
C4 N3 C2 128.41(13)
C4 N3 H3 115.8
C2 N3 H3 115.8
O4 C4 N3 122.41(13)
O4 C4 C5 124.89(14)
N3 C4 C5 112.70(13)
C6 C5 F5 120.95(13)
C6 C5 C4 122.57(14)
F5 C5 C4 116.48(13)
C5 C6 N1 121.32(13)
C5 C6 H6 119.3
N1 C6 H6 119.3
O7 C7 N1 116.83(13)
O7 C7 C8 123.69(13)
N1 C7 C8 119.47(12)
C7 C8 C9 112.37(12)
C7 C8 H8A 109.1
C9 C8 H8A 109.1
C7 C8 H8B 109.1
C9 C8 H8B 109.1
H8A C8 H8B 107.9
C10 C9 C8 114.16(12)
C10 C9 H9A 108.7
C8 C9 H9A 108.7
C10 C9 H9B 108.7
C8 C9 H9B 108.7
H9A C9 H9B 107.6
C9 C10 C11 111.57(13)
C9 C10 H10A 109.3
C11 C10 H10A 109.3
C9 C10 H10B 109.3
C11 C10 H10B 109.3
H10A C10 H10B 108.0
C10 C11 H11A 109.5
C10 C11 H11B 109.5
H11A C11 H11B 109.5
C10 C11 H11C 109.5
H11A C11 H11C 109.5
H11B C11 H11C 109.5

loop_
_geom_bond_atom_site_label_1
_geom_bond_atom_site_label_2
_geom_bond_distance
N1 C6 1.3999(18)
N1 C2 1.4093(19)
N1 C7 1.4526(18)
O2 C2 1.2084(17)
C2 N3 1.3837(18)
N3 C4 1.3743(19)
N3 H3 0.8800
O4 C4 1.2291(17)
C4 C5 1.446(2)
F5 C5 1.3462(16)
C5 C6 1.325(2)
C6 H6 0.9500
O7 C7 1.2077(17)
C7 C8 1.499(2)
C8 C9 1.526(2)
C8 H8A 0.9900
C8 H8B 0.9900
C9 C10 1.520(2)
C9 H9A 0.9900
C9 H9B 0.9900
C10 C11 1.523(2)
C10 H10A 0.9900
C10 H10B 0.9900
C11 H11A 0.9800
C11 H11B 0.9800
C11 H11C 0.9800

loop_
_geom_hbond_atom_site_label_D
_geom_hbond_atom_site_label_H
_geom_hbond_atom_site_label_A
_geom_hbond_site_symmetry_A
_geom_hbond_distance_DH
_geom_hbond_distance_HA
_geom_hbond_distance_DA
_geom_hbond_angle_DHA
_geom_hbond_publ_flag
N3 H3 O4 2_767 0.88 1.99 2.8588(16) 170 yes
C6 H6 O7 . 0.95 2.28 2.6102(17) 100 yes
C6 H6 O7 2_566 0.95 2.34 3.2266(19) 154 yes

loop_
_geom_torsion_atom_site_label_1
_geom_torsion_atom_site_label_2
_geom_torsion_atom_site_label_3
_geom_torsion_atom_site_label_4
_geom_torsion
C6 N1 C2 O2 -179.04(14)
C7 N1 C2 O2 -3.7(2)
C6 N1 C2 N3 0.63(19)
C7 N1 C2 N3 175.95(12)
O2 C2 N3 C4 177.79(14)
N1 C2 N3 C4 -1.9(2)
C2 N3 C4 O4 -178.30(14)
C2 N3 C4 C5 2.1(2)
O4 C4 C5 C6 179.25(14)
N3 C4 C5 C6 -1.2(2)
O4 C4 C5 F5 -1.1(2)
N3 C4 C5 F5 178.46(12)
F5 C5 C6 N1 -179.41(12)
C4 C5 C6 N1 0.2(2)
C2 N1 C6 C5 0.1(2)
C7 N1 C6 C5 -175.62(13)
C6 N1 C7 O7 5.59(19)
C2 N1 C7 O7 -169.94(13)
C6 N1 C7 C8 -175.64(12)
C2 N1 C7 C8 8.8(2)
O7 C7 C8 C9 -6.9(2)
N1 C7 C8 C9 174.46(12)
C7 C8 C9 C10 -74.69(17)
C8 C9 C10 C11 176.35(13)

loop_
_cod_related_entry_id
_cod_related_entry_database
_cod_related_entry_code
1 ChemSpider 21118847
